data_4032976
loop_
_publ_author_name
'Soley, Jacob'
'Chiu, Edmond'
'Chung, Ryan'
'Green, Jeremy'
'Hein, Jason E.'
'Taylor, Scott D.'

_publ_section_title
;
 Synthesis of \b-Ketosulfonamides Derived from Amino Acids and Their
 Conversion to \b-Keto-\a,\a-difluorosulfonamides via Electrophilic
 Fluorination.
;
_journal_issue 20
_journal_name_full 'The Journal of organic chemistry'
_journal_page_first 11157
_journal_page_last 11165
_journal_paper_doi 10.1021/acs.joc.7b02179
_journal_volume 82
_journal_year 2017
_chemical_formula_moiety 'C16 H22 F2 N2 O5 S'
_chemical_formula_sum 'C16 H22 F2 N2 O5 S'
_chemical_formula_weight 392.41
_chemical_name_systematic
;
 ?
;
_space_group_crystal_system monoclinic
_space_group_IT_number 14
_space_group_name_Hall '-P 2ybc'
_space_group_name_H-M_alt 'P 1 21/c 1'
_symmetry_space_group_name_Hall '-P 2ybc'
_symmetry_space_group_name_H-M 'P 1 21/c 1'
_atom_sites_solution_hydrogens geom
_audit_creation_method SHELXL-2014
_cell_angle_alpha 90
_cell_angle_beta 116.978(3)
_cell_angle_gamma 90
_cell_formula_units_Z 4
_cell_length_a 11.5351(5)
_cell_length_b 16.0352(7)
_cell_length_c 11.5477(5)
_cell_measurement_reflns_used 721
_cell_measurement_temperature 296(2)
_cell_measurement_theta_max 30.0
_cell_measurement_theta_min 1.5
_cell_volume 1903.52(15)
_computing_cell_refinement 'SMART, 'Bruker APEX II'
_computing_data_collection 'Bruker Kappa APEX II'
_computing_data_reduction 'SAINT, 'Bruker APEX II'
_computing_molecular_graphics Mercury
_computing_structure_refinement 'SHELXL-2014 (Sheldrick, 2014)'
_computing_structure_solution 'SHELXL-2014 (Sheldrick, 2014)'
_diffrn_ambient_temperature 296(2)
_diffrn_measured_fraction_theta_full 0.999
_diffrn_measured_fraction_theta_max 1.000
_diffrn_measurement_device_type 'BRUKER SMART APEX II'
_diffrn_measurement_method 'Omega scan'
_diffrn_radiation_monochromator graphite
_diffrn_radiation_source 'fine-focus sealed tube'
_diffrn_radiation_type MoK\a
_diffrn_radiation_wavelength 0.71073
_diffrn_reflns_av_R_equivalents 0.0791
_diffrn_reflns_av_unetI/netI 0.1341
_diffrn_reflns_Laue_measured_fraction_full 0.999
_diffrn_reflns_Laue_measured_fraction_max 1.000
_diffrn_reflns_limit_h_max 0
_diffrn_reflns_limit_h_min -15
_diffrn_reflns_limit_k_max 21
_diffrn_reflns_limit_k_min -21
_diffrn_reflns_limit_l_max 15
_diffrn_reflns_limit_l_min -13
_diffrn_reflns_number 8993
_diffrn_reflns_point_group_measured_fraction_full 0.999
_diffrn_reflns_point_group_measured_fraction_max 1.000
_diffrn_reflns_theta_full 25.242
_diffrn_reflns_theta_max 28.000
_diffrn_reflns_theta_min 2.352
_diffrn_standards_decay_% 0
_diffrn_standards_interval_time 3
_diffrn_standards_number 3
_exptl_absorpt_coefficient_mu 0.217
_exptl_absorpt_correction_T_max 0.745986
_exptl_absorpt_correction_T_min 0.630004
_exptl_absorpt_correction_type multi-scan
_exptl_absorpt_process_details SADABS
_exptl_crystal_colour colourless
_exptl_crystal_density_diffrn 1.369
_exptl_crystal_description needle
_exptl_crystal_F_000 824
_exptl_crystal_size_max 0.400
_exptl_crystal_size_mid 0.020
_exptl_crystal_size_min 0.005
_refine_diff_density_max 0.172
_refine_diff_density_min -0.232
_refine_diff_density_rms 0.043
_refine_ls_extinction_method none
_refine_ls_goodness_of_fit_ref 0.992
_refine_ls_hydrogen_treatment constr
_refine_ls_matrix_type full
_refine_ls_number_parameters 235
_refine_ls_number_reflns 4589
_refine_ls_number_restraints 0
_refine_ls_restrained_S_all 0.992
_refine_ls_R_factor_all 0.1869
_refine_ls_R_factor_gt 0.0605
_refine_ls_shift/su_max 0.000
_refine_ls_shift/su_mean 0.000
_refine_ls_structure_factor_coef Fsqd
_refine_ls_weighting_details 'w=1/[\s^2^(Fo^2^)+(0.0244P)^2^] where P=(Fo^2^+2Fc^2^)/3'
_refine_ls_weighting_scheme calc
_refine_ls_wR_factor_gt 0.0771
_refine_ls_wR_factor_ref 0.0940
_reflns_Friedel_coverage 0.000
_reflns_number_gt 1859
_reflns_number_total 4589
_reflns_threshold_expression 'I > 2\s(I)'
_cod_data_source_file jo7b02179_si_001.cif
_cod_data_source_block twin4a
_cod_depositor_comments 'Adding full bibliography for 4032976.cif.'
_cod_database_code 4032976
_shelx_space_group_comment
;
The symmetry employed for this shelxl refinement is uniquely defined
by the following loop, which should always be used as a source of
symmetry information in preference to the above space-group names.
They are only intended as comments.
;
_shelx_estimated_absorpt_t_min 0.918
_shelx_estimated_absorpt_t_max 0.999
_shelxl_version_number 2014-3

loop_
_space_group_symop_operation_xyz
'x, y, z'
'-x, y+1/2, -z+1/2'
'-x, -y, -z'
'x, -y-1/2, z-1/2'

loop_
_atom_site_label
_atom_site_type_symbol
_atom_site_fract_x
_atom_site_fract_y
_atom_site_fract_z
_atom_site_U_iso_or_equiv
_atom_site_adp_type
_atom_site_occupancy
_atom_site_site_symmetry_order
_atom_site_calc_flag
_atom_site_refinement_flags_posn
_atom_site_refinement_flags_adp
S1 S 0.69679(8) 0.08574(5) 0.48879(7) 0.0503(2) Uani 1 1 d . .
F1 F 0.58448(15) 0.03458(9) 0.62563(14) 0.0647(5) Uani 1 1 d . .
F2 F 0.79551(16) 0.04606(9) 0.73112(14) 0.0685(5) Uani 1 1 d . .
O1 O 0.67967(17) 0.30724(10) 0.53185(17) 0.0570(5) Uani 1 1 d . .
O2 O 0.65603(16) 0.42150(11) 0.63640(16) 0.0507(5) Uani 1 1 d . .
O3 O 0.76535(18) 0.19757(11) 0.78545(19) 0.0635(6) Uani 1 1 d . .
O4 O 0.73636(18) 0.00403(11) 0.47516(17) 0.0661(6) Uani 1 1 d . .
O5 O 0.57528(18) 0.11990(10) 0.39622(16) 0.0593(5) Uani 1 1 d . .
N1 N 0.56310(19) 0.30363(13) 0.64454(18) 0.0428(6) Uani 1 1 d . .
H1A H 0.5276 0.3322 0.6830 0.051 Uiso 1 1 calc R U
N2 N 0.8083(2) 0.15040(13) 0.5114(2) 0.0591(6) Uani 1 1 d . .
H2A H 0.7872 0.2004 0.4824 0.071 Uiso 1 1 calc R U
C1 C 0.6384(3) 0.34215(18) 0.5991(2) 0.0429(7) Uani 1 1 d . .
C2 C 0.5420(2) 0.21490(16) 0.6288(2) 0.0399(7) Uani 1 1 d . .
H2B H 0.5006 0.2016 0.5359 0.048 Uiso 1 1 calc R U
C3 C 0.6715(3) 0.16956(16) 0.6946(3) 0.0415(7) Uani 1 1 d . .
C4 C 0.6864(3) 0.08368(17) 0.6427(2) 0.0447(7) Uani 1 1 d . .
C5 C 0.9461(3) 0.1284(2) 0.5797(4) 0.1008(12) Uani 1 1 d . .
H5B H 0.9979 0.1761 0.5831 0.151 Uiso 1 1 calc R U
H5C H 0.9672 0.1107 0.6664 0.151 Uiso 1 1 calc R U
H5D H 0.9638 0.0839 0.5344 0.151 Uiso 1 1 calc R U
C6 C 0.4512(2) 0.18717(15) 0.6870(2) 0.0456(7) Uani 1 1 d . .
H6A H 0.4394 0.1272 0.6780 0.055 Uiso 1 1 calc R U
H6B H 0.4918 0.2003 0.7790 0.055 Uiso 1 1 calc R U
C7 C 0.3200(2) 0.22909(16) 0.6216(2) 0.0409(7) Uani 1 1 d . .
C8 C 0.2863(3) 0.28957(18) 0.6847(3) 0.0568(8) Uani 1 1 d . .
H8A H 0.3447 0.3035 0.7695 0.068 Uiso 1 1 calc R U
C9 C 0.1681(3) 0.33051(18) 0.6259(3) 0.0674(9) Uani 1 1 d . .
H9A H 0.1469 0.3709 0.6710 0.081 Uiso 1 1 calc R U
C10 C 0.0824(3) 0.3107(2) 0.5001(4) 0.0696(9) Uani 1 1 d . .
H10A H 0.0033 0.3386 0.4586 0.084 Uiso 1 1 calc R U
C11 C 0.1136(3) 0.2500(2) 0.4359(3) 0.0669(9) Uani 1 1 d . .
H11A H 0.0549 0.2359 0.3513 0.080 Uiso 1 1 calc R U
C12 C 0.2323(3) 0.20946(17) 0.4963(3) 0.0539(8) Uani 1 1 d . .
H12A H 0.2529 0.1685 0.4516 0.065 Uiso 1 1 calc R U
C13 C 0.7352(3) 0.47791(16) 0.5996(3) 0.0506(7) Uani 1 1 d . .
C14 C 0.7236(3) 0.55990(16) 0.6591(3) 0.0691(9) Uani 1 1 d . .
H14A H 0.7722 0.6021 0.6411 0.104 Uiso 1 1 calc R U
H14B H 0.6338 0.5761 0.6225 0.104 Uiso 1 1 calc R U
H14C H 0.7575 0.5534 0.7514 0.104 Uiso 1 1 calc R U
C15 C 0.8731(3) 0.44767(19) 0.6593(4) 0.0941(11) Uani 1 1 d . .
H15A H 0.9244 0.4844 0.6353 0.141 Uiso 1 1 calc R U
H15B H 0.9076 0.4469 0.7522 0.141 Uiso 1 1 calc R U
H15C H 0.8757 0.3924 0.6286 0.141 Uiso 1 1 calc R U
C16 C 0.6742(3) 0.48587(18) 0.4540(3) 0.0817(10) Uani 1 1 d . .
H16A H 0.7258 0.5225 0.4304 0.123 Uiso 1 1 calc R U
H16B H 0.6699 0.4319 0.4162 0.123 Uiso 1 1 calc R U
H16C H 0.5880 0.5082 0.4226 0.123 Uiso 1 1 calc R U

loop_
_atom_site_aniso_label
_atom_site_aniso_U_11
_atom_site_aniso_U_22
_atom_site_aniso_U_33
_atom_site_aniso_U_23
_atom_site_aniso_U_13
_atom_site_aniso_U_12
S1 0.0617(6) 0.0442(5) 0.0507(4) 0.0021(4) 0.0303(4) 0.0008(5)
F1 0.0772(12) 0.0522(11) 0.0773(11) -0.0060(8) 0.0461(9) -0.0217(10)
F2 0.0693(12) 0.0693(11) 0.0602(9) 0.0182(8) 0.0235(9) 0.0269(10)
O1 0.0783(15) 0.0436(12) 0.0712(13) -0.0110(9) 0.0534(12) -0.0077(10)
O2 0.0633(13) 0.0348(12) 0.0688(12) -0.0085(9) 0.0431(10) -0.0107(10)
O3 0.0464(14) 0.0641(14) 0.0614(12) -0.0067(10) 0.0081(11) -0.0013(11)
O4 0.0940(16) 0.0389(12) 0.0805(13) -0.0037(10) 0.0529(12) 0.0093(11)
O5 0.0591(14) 0.0682(14) 0.0411(10) 0.0065(9) 0.0144(10) 0.0087(11)
N1 0.0472(15) 0.0354(14) 0.0563(14) -0.0020(10) 0.0326(12) -0.0024(11)
N2 0.0612(19) 0.0450(15) 0.0773(16) 0.0150(13) 0.0368(14) -0.0044(14)
C1 0.0426(19) 0.0433(19) 0.0467(17) -0.0002(15) 0.0235(14) -0.0016(15)
C2 0.0351(18) 0.0443(19) 0.0384(15) 0.0039(12) 0.0151(13) -0.0009(14)
C3 0.043(2) 0.0447(19) 0.0384(15) 0.0000(14) 0.0203(14) -0.0099(16)
C4 0.0395(19) 0.0431(18) 0.0481(16) 0.0048(14) 0.0169(15) -0.0036(16)
C5 0.060(3) 0.099(3) 0.142(3) 0.020(2) 0.044(2) -0.005(2)
C6 0.048(2) 0.0494(18) 0.0440(15) 0.0074(13) 0.0244(14) -0.0056(15)
C7 0.0330(18) 0.0440(18) 0.0477(17) 0.0062(14) 0.0200(15) -0.0043(14)
C8 0.037(2) 0.071(2) 0.0564(19) -0.0063(16) 0.0165(16) -0.0100(17)
C9 0.051(2) 0.066(2) 0.089(3) -0.0054(19) 0.035(2) -0.002(2)
C10 0.041(2) 0.069(3) 0.092(3) 0.024(2) 0.024(2) 0.0053(19)
C11 0.046(2) 0.080(3) 0.060(2) 0.0101(19) 0.0107(18) -0.010(2)
C12 0.050(2) 0.058(2) 0.0522(19) 0.0008(15) 0.0220(17) -0.0089(17)
C13 0.060(2) 0.0383(19) 0.069(2) -0.0067(15) 0.0428(17) -0.0117(15)
C14 0.087(2) 0.045(2) 0.091(2) -0.0131(16) 0.0546(19) -0.0147(17)
C15 0.055(2) 0.078(3) 0.154(3) -0.018(2) 0.052(2) -0.006(2)
C16 0.124(3) 0.065(2) 0.077(2) -0.0011(16) 0.063(2) -0.020(2)

loop_
_atom_type_symbol
_atom_type_description
_atom_type_scat_dispersion_real
_atom_type_scat_dispersion_imag
_atom_type_scat_source
C C 0.0033 0.0016 'International Tables Vol C Tables 4.2.6.8 and 6.1.1.4'
H H 0.0000 0.0000 'International Tables Vol C Tables 4.2.6.8 and 6.1.1.4'
N N 0.0061 0.0033 'International Tables Vol C Tables 4.2.6.8 and 6.1.1.4'
O O 0.0106 0.0060 'International Tables Vol C Tables 4.2.6.8 and 6.1.1.4'
F F 0.0171 0.0103 'International Tables Vol C Tables 4.2.6.8 and 6.1.1.4'
S S 0.1246 0.1234 'International Tables Vol C Tables 4.2.6.8 and 6.1.1.4'

loop_
_geom_angle_atom_site_label_1
_geom_angle_atom_site_label_2
_geom_angle_atom_site_label_3
_geom_angle
O4 S1 O5 121.72(12)
O4 S1 N2 110.21(12)
O5 S1 N2 108.69(12)
O4 S1 C4 104.85(11)
O5 S1 C4 104.98(11)
N2 S1 C4 104.96(12)
C1 O2 C13 121.10(19)
C1 N1 C2 120.3(2)
C1 N1 H1A 119.9
C2 N1 H1A 119.9
C5 N2 S1 122.38(19)
C5 N2 H2A 118.8
S1 N2 H2A 118.8
O1 C1 O2 126.9(2)
O1 C1 N1 123.0(3)
O2 C1 N1 110.0(2)
N1 C2 C3 109.7(2)
N1 C2 C6 109.8(2)
C3 C2 C6 110.60(19)
N1 C2 H2B 108.9
C3 C2 H2B 108.9
C6 C2 H2B 108.9
O3 C3 C2 123.3(2)
O3 C3 C4 117.3(3)
C2 C3 C4 119.4(2)
F1 C4 F2 107.5(2)
F1 C4 C3 109.4(2)
F2 C4 C3 109.5(2)
F1 C4 S1 107.68(16)
F2 C4 S1 107.04(17)
C3 C4 S1 115.36(18)
N2 C5 H5B 109.5
N2 C5 H5C 109.5
H5B C5 H5C 109.5
N2 C5 H5D 109.5
H5B C5 H5D 109.5
H5C C5 H5D 109.5
C7 C6 C2 112.23(19)
C7 C6 H6A 109.2
C2 C6 H6A 109.2
C7 C6 H6B 109.2
C2 C6 H6B 109.2
H6A C6 H6B 107.9
C8 C7 C12 118.1(3)
C8 C7 C6 120.7(2)
C12 C7 C6 121.1(3)
C7 C8 C9 122.0(3)
C7 C8 H8A 119.0
C9 C8 H8A 119.0
C10 C9 C8 119.1(3)
C10 C9 H9A 120.5
C8 C9 H9A 120.5
C11 C10 C9 119.8(3)
C11 C10 H10A 120.1
C9 C10 H10A 120.1
C10 C11 C12 120.3(3)
C10 C11 H11A 119.8
C12 C11 H11A 119.8
C7 C12 C11 120.7(3)
C7 C12 H12A 119.7
C11 C12 H12A 119.7
O2 C13 C15 109.6(2)
O2 C13 C16 109.7(2)
C15 C13 C16 113.7(2)
O2 C13 C14 102.0(2)
C15 C13 C14 111.4(2)
C16 C13 C14 109.9(2)
C13 C14 H14A 109.5
C13 C14 H14B 109.5
H14A C14 H14B 109.5
C13 C14 H14C 109.5
H14A C14 H14C 109.5
H14B C14 H14C 109.5
C13 C15 H15A 109.5
C13 C15 H15B 109.5
H15A C15 H15B 109.5
C13 C15 H15C 109.5
H15A C15 H15C 109.5
H15B C15 H15C 109.5
C13 C16 H16A 109.5
C13 C16 H16B 109.5
H16A C16 H16B 109.5
C13 C16 H16C 109.5
H16A C16 H16C 109.5
H16B C16 H16C 109.5

loop_
_geom_bond_atom_site_label_1
_geom_bond_atom_site_label_2
_geom_bond_distance
S1 O4 1.4194(17)
S1 O5 1.4311(17)
S1 N2 1.579(2)
S1 C4 1.834(2)
F1 C4 1.354(3)
F2 C4 1.351(3)
O1 C1 1.216(3)
O2 C1 1.329(3)
O2 C13 1.478(3)
O3 C3 1.201(3)
N1 C1 1.351(3)
N1 C2 1.441(3)
N1 H1A 0.8600
N2 C5 1.461(3)
N2 H2A 0.8600
C2 C3 1.519(3)
C2 C6 1.544(3)
C2 H2B 0.9800
C3 C4 1.543(3)
C5 H5B 0.9600
C5 H5C 0.9600
C5 H5D 0.9600
C6 C7 1.509(3)
C6 H6A 0.9700
C6 H6B 0.9700
C7 C8 1.371(3)
C7 C12 1.374(3)
C8 C9 1.383(4)
C8 H8A 0.9300
C9 C10 1.374(4)
C9 H9A 0.9300
C10 C11 1.367(4)
C10 H10A 0.9300
C11 C12 1.385(4)
C11 H11A 0.9300
C12 H12A 0.9300
C13 C15 1.499(4)
C13 C16 1.505(4)
C13 C14 1.517(3)
C14 H14A 0.9600
C14 H14B 0.9600
C14 H14C 0.9600
C15 H15A 0.9600
C15 H15B 0.9600
C15 H15C 0.9600
C16 H16A 0.9600
C16 H16B 0.9600
C16 H16C 0.9600
